data_7135904
loop_
_publ_author_name
'Iqbal, Muhammad Mujahid'
'Elkik, Hussin'
'Liu, Changyou'
'Munawar, Aqsa'
'Chen, Zilong'
'Yang, Zhihua'
'Zhang, Fangfang'
'Pan, Shilie'

_publ_section_title
;
 Synthesis and characterization of mixed carbonate and bicarbonate
 materials as candidates for deep-UV applications.
;
_journal_issue 34
_journal_name_full 'Chemical communications (Cambridge, England)'
_journal_page_first 8710
_journal_page_last 8713
_journal_paper_doi 10.1039/d6cc01327a
_journal_volume 62
_journal_year 2026
_chemical_formula_moiety 'C4 H6 K3.6 Na O14 Rb1.4'
_chemical_formula_sum 'C4 H6 K3.6 Na O14 Rb1.4'
_chemical_formula_weight 561.50
_space_group_crystal_system orthorhombic
_space_group_IT_number 18
_space_group_name_Hall 'P 2 2ab'
_space_group_name_H-M_alt 'P 21 21 2'
_atom_sites_solution_hydrogens difmap
_atom_sites_solution_primary iterative
_audit_creation_date 2024-10-23
_audit_creation_method
;
Olex2 1.3
(compiled 2020.11.12 svn.r5f609507 for OlexSys, GUI svn.r6408)
;
_audit_update_record
;
2024-12-23 deposited with the CCDC.	2026-04-09 downloaded from the CCDC.
;
_cell_angle_alpha 90
_cell_angle_beta 90
_cell_angle_gamma 90
_cell_formula_units_Z 2
_cell_length_a 7.0440(5)
_cell_length_b 19.2638(14)
_cell_length_c 5.5612(3)
_cell_measurement_reflns_used 3227
_cell_measurement_temperature 298.0
_cell_measurement_theta_max 27.44
_cell_measurement_theta_min 3.08
_cell_volume 754.62(9)
_computing_cell_refinement 'SAINT V8.40B (?, 2016)'
_computing_data_reduction 'SAINT V8.40B (?, 2016)'
_computing_molecular_graphics 'Olex2 1.3 (Dolomanov et al., 2009)'
_computing_publication_material 'Olex2 1.3 (Dolomanov et al., 2009)'
_computing_structure_refinement 'SHELXL 2018/3 (Sheldrick, 2015)'
_computing_structure_solution 'olex2.solve 1.3 (Bourhis et al., 2015)'
_diffrn_ambient_temperature 298.0
_diffrn_measured_fraction_theta_full 0.978
_diffrn_measured_fraction_theta_max 0.979
_diffrn_measurement_device_type 'Bruker D8 venture'
_diffrn_measurement_method '\f and \w scans'
_diffrn_radiation_type MoK\a
_diffrn_radiation_wavelength 0.71073
_diffrn_reflns_av_R_equivalents 0.0512
_diffrn_reflns_av_unetI/netI 0.0571
_diffrn_reflns_Laue_measured_fraction_full 0.978
_diffrn_reflns_Laue_measured_fraction_max 0.979
_diffrn_reflns_limit_h_max 9
_diffrn_reflns_limit_h_min -9
_diffrn_reflns_limit_k_max 25
_diffrn_reflns_limit_k_min -23
_diffrn_reflns_limit_l_max 7
_diffrn_reflns_limit_l_min -7
_diffrn_reflns_number 5519
_diffrn_reflns_point_group_measured_fraction_full 0.977
_diffrn_reflns_point_group_measured_fraction_max 0.978
_diffrn_reflns_theta_full 25.242
_diffrn_reflns_theta_max 27.440
_diffrn_reflns_theta_min 3.079
_exptl_absorpt_coefficient_mu 5.656
_exptl_absorpt_correction_T_max 0.7456
_exptl_absorpt_correction_T_min 0.5917
_exptl_absorpt_correction_type multi-scan
_exptl_crystal_colour 'clear light colourless'
_exptl_crystal_colour_lustre clear
_exptl_crystal_colour_modifier light
_exptl_crystal_colour_primary colourless
_exptl_crystal_density_diffrn 2.471
_exptl_crystal_description block
_exptl_crystal_F_000 546
_exptl_crystal_size_max 0.13
_exptl_crystal_size_mid 0.11
_exptl_crystal_size_min 0.1
_refine_diff_density_max 0.251
_refine_diff_density_min -0.210
_refine_diff_density_rms 0.057
_refine_ls_abs_structure_details
;
 Refined as an inversion twin.
;
_refine_ls_abs_structure_Flack 0.120(13)
_refine_ls_extinction_coef 0.014(3)
_refine_ls_extinction_expression Fc^*^=kFc[1+0.001xFc^2^\l^3^/sin(2\q)]^-1/4^
_refine_ls_extinction_method 'SHELXL-2018/3 (Sheldrick 2018)'
_refine_ls_goodness_of_fit_ref 0.858
_refine_ls_hydrogen_treatment refall
_refine_ls_matrix_type full
_refine_ls_number_parameters 124
_refine_ls_number_reflns 1695
_refine_ls_number_restraints 4
_refine_ls_restrained_S_all 0.858
_refine_ls_R_factor_all 0.0265
_refine_ls_R_factor_gt 0.0236
_refine_ls_shift/su_max 0.000
_refine_ls_shift/su_mean 0.000
_refine_ls_structure_factor_coef Fsqd
_refine_ls_weighting_details 'w=1/[\s^2^(Fo^2^)] where P=(Fo^2^+2Fc^2^)/3'
_refine_ls_weighting_scheme calc
_refine_ls_wR_factor_gt 0.0522
_refine_ls_wR_factor_ref 0.0533
_reflns_Friedel_coverage 0.655
_reflns_Friedel_fraction_full 0.974
_reflns_Friedel_fraction_max 0.975
_reflns_number_gt 1571
_reflns_number_total 1695
_reflns_threshold_expression 'I > 2\s(I)'
_cod_data_source_file d6cc01327a2.cif
_cod_data_source_block w4444444444444
_cod_original_formula_sum 'C4 H6 K3.60 Na O14 Rb1.40'
_cod_database_code 7135904
_shelx_shelxl_version_number 2018/3
_shelx_space_group_comment
;
The symmetry employed for this shelxl refinement is uniquely defined
by the following loop, which should always be used as a source of
symmetry information in preference to the above space-group names.
They are only intended as comments.
;
_shelx_estimated_absorpt_t_max 0.602
_shelx_estimated_absorpt_t_min 0.527
_olex2_refinement_description
;
1. Twinned data refinement
 Scales: 0.880(13)
 0.120(13)
2. Shared sites
{K2, Rb2}
{K1, Rb1}
3. Restrained distances
 H1-O1
 0.95 with sigma of 0.01
 H7B-H7A
 1.33 with sigma of 0.01
 H7B-O7
 0.85 with sigma of 0.01
 H7A-O7
 0.85 with sigma of 0.01
4. Uiso/Uaniso restraints and constraints
Uanis(K2) = Uanis(Rb2)
Uanis(K1) = Uanis(Rb1)
5. Others
 Fixed Sof: Rb1(0.1) Rb2(0.6) K1(0.4) K2(0.4)
;
_olex2_submission_special_instructions 'No special instructions were received'

loop_
_space_group_symop_operation_xyz
'x, y, z'
'-x, -y, z'
'-x+1/2, y+1/2, -z'
'x+1/2, -y+1/2, -z'

loop_
_atom_site_label
_atom_site_type_symbol
_atom_site_fract_x
_atom_site_fract_y
_atom_site_fract_z
_atom_site_U_iso_or_equiv
_atom_site_adp_type
_atom_site_occupancy
_atom_site_site_symmetry_order
_atom_site_calc_flag
_atom_site_refinement_flags_posn
_atom_site_refinement_flags_adp
_atom_site_refinement_flags_occupancy
_atom_site_disorder_assembly
_atom_site_disorder_group
Rb1 Rb 0.500000 0.500000 1.41687(18) 0.0261(2) Uani 0.2 2 d S T P . .
Rb2 Rb 0.31546(7) 0.18377(2) 0.59560(9) 0.02825(16) Uani 0.6 1 d . . P . .
K1 K 0.500000 0.500000 1.41687(18) 0.0261(2) Uani 0.8 2 d S T P . .
K2 K 0.31546(7) 0.18377(2) 0.59560(9) 0.02825(16) Uani 0.4 1 d . . P . .
K3 K 0.65286(11) 0.09041(4) 0.05691(15) 0.0250(2) Uani 1 1 d . . . . .
Na1 Na 0.000000 0.500000 0.4377(4) 0.0234(4) Uani 1 2 d S T P . .
C1 C 0.2812(5) 0.56673(18) 0.9255(7) 0.0206(7) Uani 1 1 d . . . . .
C2 C 0.2900(5) 0.34925(17) 0.4384(6) 0.0201(7) Uani 1 1 d . . . . .
O1 O 0.4497(4) 0.5979(2) 0.9395(6) 0.0466(9) Uani 1 1 d D . . . .
O2 O 0.2059(4) 0.54901(14) 1.1218(5) 0.0280(6) Uani 1 1 d . . . . .
O3 O 0.2086(4) 0.55733(15) 0.7218(5) 0.0270(6) Uani 1 1 d . . . . .
O4 O 0.4341(4) 0.33717(14) 0.5763(6) 0.0350(7) Uani 1 1 d . . . . .
O5 O 0.2003(4) 0.40612(13) 0.4547(5) 0.0319(6) Uani 1 1 d . . . . .
O6 O 0.2399(4) 0.30298(14) 0.2876(5) 0.0300(6) Uani 1 1 d . . . . .
O7 O 0.5084(6) 0.22043(18) 0.1103(7) 0.0586(10) Uani 1 1 d D . . . .
H1 H 0.490(8) 0.619(2) 0.795(5) 0.055(16) Uiso 1 1 d D . . . .
H7A H 0.572(5) 0.236(2) -0.010(5) 0.020(11) Uiso 1 1 d D . . . .
H7B H 0.425(6) 0.252(2) 0.129(10) 0.08(2) Uiso 1 1 d D . . . .

loop_
_atom_site_aniso_label
_atom_site_aniso_U_11
_atom_site_aniso_U_22
_atom_site_aniso_U_33
_atom_site_aniso_U_23
_atom_site_aniso_U_13
_atom_site_aniso_U_12
Rb1 0.0172(4) 0.0330(5) 0.0282(5) 0.000 0.000 0.0012(3)
Rb2 0.0276(2) 0.0242(2) 0.0329(3) 0.0021(2) -0.0058(2) -0.00019(19)
K1 0.0172(4) 0.0330(5) 0.0282(5) 0.000 0.000 0.0012(3)
K2 0.0276(2) 0.0242(2) 0.0329(3) 0.0021(2) -0.0058(2) -0.00019(19)
K3 0.0217(4) 0.0303(4) 0.0231(4) -0.0010(3) -0.0007(3) 0.0006(3)
Na1 0.0213(10) 0.0229(9) 0.0261(11) 0.000 0.000 0.0034(8)
C1 0.0191(16) 0.0205(16) 0.0224(17) -0.0009(15) 0.0003(16) 0.0007(12)
C2 0.0175(16) 0.0211(16) 0.0218(16) 0.0019(14) 0.0030(14) -0.0010(13)
O1 0.0289(16) 0.078(2) 0.0327(19) 0.0158(18) -0.0100(14) -0.0263(15)
O2 0.0278(14) 0.0332(14) 0.0230(13) 0.0071(12) 0.0026(12) -0.0020(12)
O3 0.0246(15) 0.0368(15) 0.0195(12) -0.0034(11) -0.0008(11) -0.0052(12)
O4 0.0267(14) 0.0371(16) 0.0412(16) -0.0084(14) -0.0086(14) 0.0042(11)
O5 0.0399(16) 0.0235(13) 0.0323(15) 0.0009(11) 0.0070(13) 0.0121(12)
O6 0.0318(14) 0.0253(15) 0.0329(14) -0.0061(11) -0.0062(12) 0.0013(11)
O7 0.076(3) 0.048(2) 0.052(2) 0.0057(18) 0.031(2) 0.021(2)

loop_
_atom_type_symbol
_atom_type_description
_atom_type_scat_dispersion_real
_atom_type_scat_dispersion_imag
_atom_type_scat_source
C C 0.0033 0.0016 'International Tables Vol C Tables 4.2.6.8 and 6.1.1.4'
H H 0.0000 0.0000 'International Tables Vol C Tables 4.2.6.8 and 6.1.1.4'
K K 0.2009 0.2494 'International Tables Vol C Tables 4.2.6.8 and 6.1.1.4'
Na Na 0.0362 0.0249 'International Tables Vol C Tables 4.2.6.8 and 6.1.1.4'
O O 0.0106 0.0060 'International Tables Vol C Tables 4.2.6.8 and 6.1.1.4'
Rb Rb -0.9393 2.9676 'International Tables Vol C Tables 4.2.6.8 and 6.1.1.4'

loop_
_geom_angle_atom_site_label_1
_geom_angle_atom_site_label_2
_geom_angle_atom_site_label_3
_geom_angle
_geom_angle_site_symmetry_1
_geom_angle_site_symmetry_3
_geom_angle_publ_flag
C2 K1 C2 175.79(13) 2_666 1_556 ?
C2 K1 O1 64.30(8) 1_556 2_665 ?
C2 K1 O1 64.30(8) 2_666 . ?
C2 K1 O1 119.56(9) 2_666 2_665 ?
C2 K1 O1 119.56(9) 1_556 . ?
C2 K1 O4 22.76(8) 1_556 1_556 ?
C2 K1 O4 154.47(8) 1_556 2_666 ?
C2 K1 O4 154.47(8) 2_666 1_556 ?
C2 K1 O4 22.76(8) 2_666 2_666 ?
O1 K1 O1 71.71(14) 2_665 . ?
O1 K1 O4 71.65(9) . 2_666 ?
O1 K1 O4 71.65(9) 2_665 1_556 ?
O1 K1 O4 138.71(8) 2_665 2_666 ?
O1 K1 O4 138.71(8) . 1_556 ?
O2 K1 C2 89.21(8) . 1_556 ?
O2 K1 C2 89.21(8) 2_665 2_666 ?
O2 K1 C2 93.25(8) 2_665 1_556 ?
O2 K1 C2 93.25(8) . 2_666 ?
O2 K1 O1 41.62(7) 2_665 2_665 ?
O2 K1 O1 78.44(9) . 2_665 ?
O2 K1 O1 78.44(9) 2_665 . ?
O2 K1 O1 41.62(7) . . ?
O2 K1 O2 108.42(11) . 2_665 ?
O2 K1 O3 71.91(7) 2_665 2_666 ?
O2 K1 O3 176.93(8) . 2_666 ?
O2 K1 O3 71.91(7) . 1_556 ?
O2 K1 O3 176.93(8) 2_665 1_556 ?
O2 K1 O4 86.62(7) . 2_666 ?
O2 K1 O4 86.62(7) 2_665 1_556 ?
O2 K1 O4 111.96(7) 2_665 2_666 ?
O2 K1 O4 111.96(7) . 1_556 ?
O3 K1 C2 87.72(8) 2_666 1_556 ?
O3 K1 C2 89.80(8) 1_556 1_556 ?
O3 K1 C2 89.80(8) 2_666 2_666 ?
O3 K1 C2 87.72(8) 1_556 2_666 ?
O3 K1 O1 140.76(8) 1_556 2_665 ?
O3 K1 O1 140.76(8) 2_666 . ?
O3 K1 O1 100.32(9) 2_666 2_665 ?
O3 K1 O1 100.32(9) 1_556 . ?
O3 K1 O3 107.93(11) 2_666 1_556 ?
O3 K1 O4 64.97(7) 2_666 1_556 ?
O3 K1 O4 96.10(8) 2_666 2_666 ?
O3 K1 O4 64.97(7) 1_556 2_666 ?
O3 K1 O4 96.10(8) 1_556 1_556 ?
O4 K1 O4 148.75(11) 2_666 1_556 ?
O5 K1 C2 22.49(8) 1_556 1_556 ?
O5 K1 C2 22.49(8) 2_666 2_666 ?
O5 K1 C2 156.69(8) 1_556 2_666 ?
O5 K1 C2 156.69(8) 2_666 1_556 ?
O5 K1 O1 76.69(7) 2_666 . ?
O5 K1 O1 110.64(8) 2_666 2_665 ?
O5 K1 O1 76.69(7) 1_556 2_665 ?
O5 K1 O1 110.65(8) 1_556 . ?
O5 K1 O2 112.63(8) 1_556 2_665 ?
O5 K1 O2 72.75(7) 2_666 2_665 ?
O5 K1 O2 112.63(8) 2_666 . ?
O5 K1 O2 72.75(7) 1_556 . ?
O5 K1 O3 104.26(8) 1_556 2_666 ?
O5 K1 O3 70.42(8) 2_666 2_666 ?
O5 K1 O3 70.42(7) 1_556 1_556 ?
O5 K1 O3 104.26(8) 2_666 1_556 ?
O5 K1 O4 134.78(7) 1_556 2_666 ?
O5 K1 O4 41.84(7) 1_556 1_556 ?
O5 K1 O4 41.84(7) 2_666 2_666 ?
O5 K1 O4 134.78(7) 2_666 1_556 ?
O5 K1 O5 171.35(12) 2_666 1_556 ?
C2 K2 C2 102.61(9) . 4_556 ?
C2 K2 H7B 77.4(7) 4_556 . ?
C2 K2 H7B 50.7(6) . . ?
O2 K2 C2 85.29(8) 3_547 4_556 ?
O2 K2 C2 163.06(8) 3_547 . ?
O2 K2 O4 148.56(8) 3_547 . ?
O2 K2 O5 68.18(7) 3_547 4_556 ?
O2 K2 O6 90.57(8) 3_547 4_556 ?
O2 K2 O7 75.55(8) 3_547 1_556 ?
O2 K2 O7 100.96(8) 3_547 4_456 ?
O2 K2 O7 131.77(8) 3_547 . ?
O2 K2 H7B 146.3(6) 3_547 . ?
O3 K2 C2 82.64(8) 3_546 4_556 ?
O3 K2 C2 128.38(8) 3_546 . ?
O3 K2 O2 67.02(7) 3_546 3_547 ?
O3 K2 O4 140.57(8) 3_546 . ?
O3 K2 O5 64.09(7) 3_546 4_556 ?
O3 K2 O6 104.24(7) 3_546 4_556 ?
O3 K2 O7 135.72(8) 3_546 1_556 ?
O3 K2 O7 135.22(8) 3_546 4_456 ?
O3 K2 O7 72.49(9) 3_546 . ?
O3 K2 H7B 82.1(10) 3_546 . ?
O4 K2 C2 84.88(8) . 4_556 ?
O4 K2 C2 89.81(8) 4_456 . ?
O4 K2 C2 150.50(8) 4_456 4_556 ?
O4 K2 C2 22.99(8) . . ?
O4 K2 O2 90.33(8) 4_456 3_547 ?
O4 K2 O3 68.88(7) 4_456 3_546 ?
O4 K2 O4 112.14(7) 4_456 . ?
O4 K2 O5 132.79(7) 4_456 4_556 ?
O4 K2 O5 106.52(7) . 4_556 ?
O4 K2 O6 75.22(8) 4_456 . ?
O4 K2 O6 172.00(8) 4_456 4_556 ?
O4 K2 O7 98.73(11) 4_456 . ?
O4 K2 O7 135.54(9) 4_456 1_556 ?
O4 K2 O7 68.24(8) 4_456 4_456 ?
O4 K2 O7 68.39(9) . . ?
O4 K2 O7 73.01(8) . 1_556 ?
O4 K2 O7 69.86(8) . 4_456 ?
O4 K2 H7B 90.9(11) 4_456 . ?
O4 K2 H7B 58.7(10) . . ?
O5 K2 C2 21.81(7) 4_556 4_556 ?
O5 K2 C2 122.62(7) 4_556 . ?
O5 K2 O7 80.88(8) 4_556 1_556 ?
O5 K2 O7 153.97(8) 4_556 4_456 ?
O5 K2 H7B 86.8(4) 4_556 . ?
O6 K2 C2 107.08(8) . 4_556 ?
O6 K2 C2 21.89(8) 4_556 4_556 ?
O6 K2 C2 22.47(8) . . ?
O6 K2 C2 91.64(8) 4_556 . ?
O6 K2 O2 165.54(7) . 3_547 ?
O6 K2 O3 106.41(7) . 3_546 ?
O6 K2 O4 70.28(7) 4_556 . ?
O6 K2 O4 43.22(8) . . ?
O6 K2 O5 121.68(7) . 4_556 ?
O6 K2 O5 41.01(7) 4_556 4_556 ?
O6 K2 O6 103.69(7) . 4_556 ?
O6 K2 O7 52.37(8) . . ?
O6 K2 O7 119.33(8) 4_556 4_456 ?
O6 K2 O7 52.25(9) 4_556 1_556 ?
O6 K2 O7 115.04(8) . 1_556 ?
O6 K2 O7 74.28(8) . 4_456 ?
O6 K2 O7 74.84(10) 4_556 . ?
O6 K2 H7B 36.5(3) . . ?
O6 K2 H7B 84.0(10) 4_556 . ?
O7 K2 C2 63.51(8) 4_456 . ?
O7 K2 C2 92.64(9) 1_556 . ?
O7 K2 C2 71.27(9) 1_556 4_556 ?
O7 K2 C2 64.19(10) . 4_556 ?
O7 K2 C2 141.21(9) 4_456 4_556 ?
O7 K2 C2 64.85(9) . . ?
O7 K2 O5 71.28(8) . 4_556 ?
O7 K2 O7 122.27(14) . 1_556 ?
O7 K2 O7 73.38(5) 1_556 4_456 ?
O7 K2 O7 126.47(6) . 4_456 ?
O7 K2 H7B 110.7(3) 4_456 . ?
O7 K2 H7B 123.9(12) 1_556 . ?
O7 K2 H7B 15.9(2) . . ?
C1 K3 C1 98.07(8) 3_546 4_556 ?
C1 K3 C2 112.72(9) 3_546 4 ?
C1 K3 O3 88.71(8) 3_546 4_556 ?
C1 K3 H7A 87.2(6) 3_546 . ?
C1 K3 H7A 172.4(4) 4_556 . ?
C2 K3 C1 107.07(9) 4 4_556 ?
C2 K3 H7A 65.7(4) 4 . ?
O1 K3 C1 76.31(10) 3_646 4_556 ?
O1 K3 C1 174.02(11) 3_646 3_546 ?
O1 K3 C2 71.35(10) 3_646 4 ?
O1 K3 O2 85.46(10) 3_646 4_556 ?
O1 K3 O2 155.32(9) 3_646 3_546 ?
O1 K3 O3 152.30(10) 3_646 3_546 ?
O1 K3 O3 85.32(10) 3_646 4_556 ?
O1 K3 O5 83.65(9) 3_646 4 ?
O1 K3 O6 75.83(10) 3_646 4 ?
O1 K3 H7A 98.6(6) 3_646 . ?
O2 K3 C1 89.79(8) 3_546 4_556 ?
O2 K3 C1 24.05(8) 3_546 3_546 ?
O2 K3 C1 23.50(8) 4_556 4_556 ?
O2 K3 C1 90.10(9) 4_556 3_546 ?
O2 K3 C2 90.15(8) 4_556 4 ?
O2 K3 C2 94.07(8) 3_546 4 ?
O2 K3 O2 74.50(9) 3_546 4_556 ?
O2 K3 O3 93.17(8) 4_556 3_546 ?
O2 K3 O3 43.31(7) 4_556 4_556 ?
O2 K3 O3 45.80(7) 3_546 3_546 ?
O2 K3 O3 89.65(8) 3_546 4_556 ?
O2 K3 O5 76.24(8) 3_546 4 ?
O2 K3 O6 99.08(8) 3_546 4 ?
O2 K3 H7A 152.3(6) 4_556 . ?
O2 K3 H7A 93.0(8) 3_546 . ?
O3 K3 C1 23.92(8) 3_546 3_546 ?
O3 K3 C1 23.04(8) 4_556 4_556 ?
O3 K3 C1 91.58(9) 3_546 4_556 ?
O3 K3 C2 136.35(8) 3_546 4 ?
O3 K3 C2 130.05(8) 4_556 4 ?
O3 K3 O3 75.11(9) 3_546 4_556 ?
O3 K3 H7A 95.4(5) 3_546 . ?
O3 K3 H7A 163.8(5) 4_556 . ?
O5 K3 C1 91.13(9) 4 4_556 ?
O5 K3 C1 98.64(9) 4 3_546 ?
O5 K3 C1 87.57(9) 4_556 4_556 ?
O5 K3 C1 95.32(9) 4_556 3_546 ?
O5 K3 C2 145.43(9) 4_556 4 ?
O5 K3 C2 23.80(8) 4 4 ?
O5 K3 O1 82.52(10) 4_556 3_646 ?
O5 K3 O2 70.43(7) 4 4_556 ?
O5 K3 O2 117.66(8) 4_556 3_546 ?
O5 K3 O2 110.38(8) 4_556 4_556 ?
O5 K3 O3 67.42(7) 4_556 4_556 ?
O5 K3 O3 72.02(8) 4_556 3_546 ?
O5 K3 O3 121.94(8) 4 3_546 ?
O5 K3 O3 113.43(7) 4 4_556 ?
O5 K3 O5 166.02(12) 4_556 4 ?
O5 K3 O6 128.16(8) 4_556 4 ?
O5 K3 O6 45.31(7) 4 4 ?
O5 K3 H7A 97.3(6) 4_556 . ?
O5 K3 H7A 82.7(5) 4 . ?
O6 K3 C1 109.71(9) 4 3_546 ?
O6 K3 C1 130.08(9) 4 4_556 ?
O6 K3 C2 23.91(8) 4 4 ?
O6 K3 O2 114.04(8) 4 4_556 ?
O6 K3 O3 128.85(8) 4 3_546 ?
O6 K3 O3 152.39(8) 4 4_556 ?
O6 K3 H7A 42.5(4) 4 . ?
O7 K3 C1 76.26(11) . 3_546 ?
O7 K3 C1 170.27(11) . 4_556 ?
O7 K3 C2 82.54(10) . 4 ?
O7 K3 O1 109.01(12) . 3_646 ?
O7 K3 O2 87.92(11) . 3_546 ?
O7 K3 O2 160.47(12) . 4_556 ?
O7 K3 O3 147.41(9) . 4_556 ?
O7 K3 O3 80.06(10) . 3_546 ?
O7 K3 O5 97.51(10) . 4 ?
O7 K3 O5 85.11(10) . 4_556 ?
O7 K3 O6 59.65(9) . 4 ?
O7 K3 H7A 17.3(3) . . ?
Rb1 Na1 Rb1 176.24(8) 1_454 1_554 ?
K3 Na1 Rb1 109.63(4) 3_556 1_554 ?
K3 Na1 Rb1 70.11(3) 3 1_454 ?
K3 Na1 Rb1 70.11(3) 4_455 1_554 ?
K3 Na1 Rb1 106.71(4) 4_455 1_454 ?
K3 Na1 Rb1 109.63(4) 4_456 1_454 ?
K3 Na1 Rb1 73.56(3) 3_556 1_454 ?
K3 Na1 Rb1 106.71(4) 3 1_554 ?
K3 Na1 Rb1 73.56(3) 4_456 1_554 ?
K3 Na1 K3 107.26(2) 3 3_556 ?
K3 Na1 K3 179.41(4) 3 4_456 ?
K3 Na1 K3 72.15(5) 3_556 4_456 ?
K3 Na1 K3 73.33(5) 4_455 3 ?
K3 Na1 K3 107.26(2) 4_455 4_456 ?
K3 Na1 K3 179.41(4) 4_455 3_556 ?
O2 Na1 Rb1 52.32(7) 2_564 1_454 ?
O2 Na1 Rb1 52.32(7) 1_554 1_554 ?
O2 Na1 Rb1 124.37(9) 1_554 1_454 ?
O2 Na1 Rb1 124.37(9) 2_564 1_554 ?
O2 Na1 K3 54.47(7) 1_554 3 ?
O2 Na1 K3 125.83(7) 2_564 3_556 ?
O2 Na1 K3 55.83(7) 2_564 3 ?
O2 Na1 K3 124.49(7) 2_564 4_456 ?
O2 Na1 K3 55.83(7) 1_554 4_455 ?
O2 Na1 K3 125.83(7) 1_554 4_456 ?
O2 Na1 K3 54.47(7) 2_564 4_455 ?
O2 Na1 K3 124.49(7) 1_554 3_556 ?
O2 Na1 O2 89.14(15) 2_564 1_554 ?
O3 Na1 Rb1 54.22(7) 2_565 1_454 ?
O3 Na1 Rb1 128.86(8) . 1_454 ?
O3 Na1 Rb1 128.86(8) 2_565 1_554 ?
O3 Na1 Rb1 54.23(7) . 1_554 ?
O3 Na1 K3 55.44(7) . 3_556 ?
O3 Na1 K3 60.90(8) . 4_456 ?
O3 Na1 K3 55.44(7) 2_565 4_456 ?
O3 Na1 K3 124.32(7) 2_565 3 ?
O3 Na1 K3 118.80(7) 2_565 4_455 ?
O3 Na1 K3 118.80(7) . 3 ?
O3 Na1 K3 124.32(7) . 4_455 ?
O3 Na1 K3 60.90(8) 2_565 3_556 ?
O3 Na1 O2 86.17(8) 2_565 2_564 ?
O3 Na1 O2 174.47(12) 2_565 1_554 ?
O3 Na1 O2 86.17(8) . 1_554 ?
O3 Na1 O2 174.47(12) . 2_564 ?
O3 Na1 O3 98.65(15) 2_565 . ?
O5 Na1 Rb1 128.00(7) 2_565 1_554 ?
O5 Na1 Rb1 52.20(7) 2_565 1_454 ?
O5 Na1 Rb1 128.00(7) . 1_454 ?
O5 Na1 Rb1 52.20(7) . 1_554 ?
O5 Na1 K3 51.82(8) . 4_456 ?
O5 Na1 K3 128.77(10) 2_565 4_455 ?
O5 Na1 K3 123.47(10) 2_565 4_456 ?
O5 Na1 K3 128.77(10) . 3 ?
O5 Na1 K3 51.82(8) 2_565 3_556 ?
O5 Na1 K3 123.47(10) . 3_556 ?
O5 Na1 K3 55.94(8) 2_565 3 ?
O5 Na1 K3 55.94(8) . 4_455 ?
O5 Na1 O2 88.25(10) 2_565 2_564 ?
O5 Na1 O2 95.12(10) . 2_564 ?
O5 Na1 O2 88.25(10) . 1_554 ?
O5 Na1 O2 95.12(10) 2_565 1_554 ?
O5 Na1 O3 89.25(10) 2_565 . ?
O5 Na1 O3 87.67(11) 2_565 2_565 ?
O5 Na1 O3 87.67(11) . . ?
O5 Na1 O3 89.25(11) . 2_565 ?
O5 Na1 O5 175.28(17) 2_565 . ?
Rb1 C1 Rb2 158.61(11) 1_554 3_557 ?
Rb1 C1 Rb2 70.85(7) 1_554 3_556 ?
Rb2 C1 Rb2 99.41(8) 3_557 3_556 ?
K1 C1 Rb1 108.35(9) . 1_554 ?
K1 C1 Rb2 73.96(7) . 3_557 ?
K1 C1 Rb2 159.60(10) . 3_556 ?
K3 C1 Rb1 78.31(8) 4_456 1_554 ?
K3 C1 Rb1 121.32(11) 3_556 1_554 ?
K3 C1 Rb2 72.15(7) 3_556 3_557 ?
K3 C1 Rb2 123.38(11) 4_456 3_556 ?
K3 C1 Rb2 75.84(7) 3_556 3_556 ?
K3 C1 Rb2 121.96(11) 4_456 3_557 ?
K3 C1 K1 75.04(8) 4_456 . ?
K3 C1 K1 118.67(11) 3_556 . ?
K3 C1 K3 81.81(8) 3_556 4_456 ?
O1 C1 Rb1 79.6(2) . 1_554 ?
O1 C1 Rb2 80.9(2) . 3_557 ?
O1 C1 Rb2 86.3(2) . 3_556 ?
O1 C1 K1 73.6(2) . . ?
O1 C1 K3 144.3(3) . 3_556 ?
O1 C1 K3 133.2(3) . 4_456 ?
O2 C1 Rb1 142.4(2) . 1_554 ?
O2 C1 Rb2 56.12(18) . 3_557 ?
O2 C1 Rb2 139.4(2) . 3_556 ?
O2 C1 K1 52.45(18) . . ?
O2 C1 K3 66.22(19) . 3_556 ?
O2 C1 K3 66.01(19) . 4_456 ?
O2 C1 O1 116.5(3) . . ?
O3 C1 Rb1 52.53(19) . 1_554 ?
O3 C1 Rb2 46.60(19) . 3_556 ?
O3 C1 Rb2 133.6(2) . 3_557 ?
O3 C1 K1 149.0(3) . . ?
O3 C1 K3 69.4(2) . 3_556 ?
O3 C1 K3 76.9(2) . 4_456 ?
O3 C1 O1 118.7(3) . . ?
O3 C1 O2 124.8(3) . . ?
Rb1 C2 Rb2 127.52(10) 1_554 4_456 ?
Rb1 C2 K2 147.41(11) 1_554 . ?
K2 C2 Rb2 83.58(7) . 4_456 ?
K3 C2 Rb1 77.16(8) 4_455 1_554 ?
K3 C2 Rb1 81.09(8) 4_456 1_554 ?
K3 C2 Rb2 73.67(7) 4_455 4_456 ?
K3 C2 Rb2 79.62(8) 4_456 4_456 ?
K3 C2 K2 97.77(9) 4_456 . ?
K3 C2 K2 127.19(11) 4_455 . ?
K3 C2 K3 122.95(11) 4_455 4_456 ?
O4 C2 Rb1 80.0(2) . 1_554 ?
O4 C2 Rb2 140.3(2) . 4_456 ?
O4 C2 K2 68.14(19) . . ?
O4 C2 K3 77.4(2) . 4_456 ?
O4 C2 K3 145.8(2) . 4_455 ?
O5 C2 Rb1 57.26(19) . 1_554 ?
O5 C2 Rb2 71.1(2) . 4_456 ?
O5 C2 K2 147.2(2) . . ?
O5 C2 K3 65.8(2) . 4_455 ?
O5 C2 K3 58.1(2) . 4_456 ?
O5 C2 O4 120.3(3) . . ?
O5 C2 O6 120.9(3) . . ?
O6 C2 Rb1 136.4(2) . 1_554 ?
O6 C2 Rb2 63.97(18) . 4_456 ?
O6 C2 K2 60.98(18) . . ?
O6 C2 K3 66.20(19) . 4_455 ?
O6 C2 K3 138.7(2) . 4_456 ?
O6 C2 O4 118.8(3) . . ?
Rb1 O1 Rb2 154.52(9) 1_554 3_557 ?
Rb1 O1 H1 59(3) 1_554 . ?
Rb2 O1 H1 125(3) 3_557 . ?
K1 O1 Rb1 110.72(11) . 1_554 ?
K1 O1 Rb2 74.82(7) . 3_557 ?
K1 O1 H1 155(4) . . ?
K3 O1 Rb1 82.90(10) 3_656 1_554 ?
K3 O1 Rb2 122.52(11) 3_656 3_557 ?
K3 O1 K1 81.76(9) 3_656 . ?
K3 O1 H1 74(4) 3_656 . ?
C1 O1 Rb1 78.3(2) . 1_554 ?
C1 O1 Rb2 77.7(2) . 3_557 ?
C1 O1 K1 83.4(2) . . ?
C1 O1 K3 150.1(3) . 3_656 ?
C1 O1 H1 114(4) . . ?
K1 O2 Rb2 91.23(8) . 3_557 ?
K1 O2 K3 89.08(8) . 4_456 ?
K1 O2 K3 163.57(11) . 3_556 ?
K3 O2 Rb2 165.04(10) 4_456 3_557 ?
K3 O2 Rb2 84.06(7) 3_556 3_557 ?
K3 O2 K3 91.47(8) 3_556 4_456 ?
Na1 O2 Rb2 85.95(8) 1_556 3_557 ?
Na1 O2 K1 83.61(8) 1_556 . ?
Na1 O2 K3 79.22(8) 1_556 4_456 ?
Na1 O2 K3 80.37(8) 1_556 3_556 ?
C1 O2 Rb2 103.7(2) . 3_557 ?
C1 O2 K1 106.7(2) . . ?
C1 O2 K3 89.7(2) . 3_556 ?
C1 O2 K3 90.5(2) . 4_456 ?
C1 O2 Na1 165.4(2) . 1_556 ?
Rb1 O3 Rb2 90.30(7) 1_554 3_556 ?
Rb1 O3 K3 88.41(8) 1_554 4_456 ?
Rb1 O3 K3 163.62(10) 1_554 3_556 ?
Rb2 O3 K3 163.69(10) 3_556 4_456 ?
K3 O3 Rb2 91.23(8) 3_556 3_556 ?
K3 O3 K3 85.56(7) 3_556 4_456 ?
Na1 O3 Rb1 82.75(8) . 1_554 ?
Na1 O3 Rb2 87.27(8) . 3_556 ?
Na1 O3 K3 81.04(8) . 3_556 ?
Na1 O3 K3 76.44(8) . 4_456 ?
C1 O3 Rb1 107.2(2) . 1_554 ?
C1 O3 Rb2 115.8(2) . 3_556 ?
C1 O3 K3 86.7(2) . 3_556 ?
C1 O3 K3 80.1(2) . 4_456 ?
C1 O3 Na1 154.2(2) . . ?
Rb2 O4 Rb1 84.98(8) 4_556 1_554 ?
Rb2 O4 K2 97.50(8) 4_556 . ?
Rb2 O4 K3 149.20(10) 4_556 4_456 ?
K2 O4 Rb1 164.56(11) . 1_554 ?
K2 O4 K3 103.35(9) . 4_456 ?
K3 O4 Rb1 80.91(6) 4_456 1_554 ?
C2 O4 Rb1 77.3(2) . 1_554 ?
C2 O4 Rb2 124.1(2) . 4_556 ?
C2 O4 K2 88.9(2) . . ?
C2 O4 K3 79.1(2) . 4_456 ?
Rb1 O5 Rb2 167.73(10) 1_554 4_456 ?
Rb1 O5 K3 89.90(8) 1_554 4_455 ?
K3 O5 Rb1 98.71(9) 4_456 1_554 ?
K3 O5 Rb2 89.80(8) 4_456 4_456 ?
K3 O5 Rb2 80.13(7) 4_455 4_456 ?
K3 O5 K3 166.02(12) 4_456 4_455 ?
Na1 O5 Rb1 87.21(8) . 1_554 ?
Na1 O5 Rb2 84.43(9) . 4_456 ?
Na1 O5 K3 86.94(10) . 4_456 ?
Na1 O5 K3 82.48(10) . 4_455 ?
C2 O5 Rb1 100.2(2) . 1_554 ?
C2 O5 Rb2 87.1(2) . 4_456 ?
C2 O5 K3 90.4(2) . 4_455 ?
C2 O5 K3 98.8(2) . 4_456 ?
C2 O5 Na1 169.7(3) . . ?
K2 O6 Rb2 96.84(8) . 4_456 ?
K3 O6 Rb2 82.76(7) 4_455 4_456 ?
K3 O6 K2 173.57(11) 4_455 . ?
C2 O6 Rb2 94.1(2) . 4_456 ?
C2 O6 K2 96.5(2) . . ?
C2 O6 K3 89.9(2) . 4_455 ?
Rb2 O7 Rb2 146.94(12) 1_554 4_556 ?
Rb2 O7 H7A 67(3) 1_554 . ?
Rb2 O7 H7A 81(3) 4_556 . ?
Rb2 O7 H7B 89(4) 1_554 . ?
Rb2 O7 H7B 89(4) 4_556 . ?
K2 O7 Rb2 89.04(11) . 4_556 ?
K2 O7 Rb2 122.27(14) . 1_554 ?
K2 O7 H7A 170(3) . . ?
K2 O7 H7B 76(3) . . ?
K3 O7 Rb2 81.95(11) . 1_554 ?
K3 O7 Rb2 109.02(14) . 4_556 ?
K3 O7 K2 92.83(10) . . ?
K3 O7 H7A 92(3) . . ?
K3 O7 H7B 158(4) . . ?
H7A O7 H7B 102(2) . . ?

loop_
_geom_bond_atom_site_label_1
_geom_bond_atom_site_label_2
_geom_bond_distance
_geom_bond_site_symmetry_2
_geom_bond_publ_flag
K1 C2 3.261(3) 2_666 ?
K1 C2 3.261(3) 1_556 ?
K1 O1 3.275(4) 2_665 ?
K1 O1 3.275(4) . ?
K1 O2 2.806(3) 2_665 ?
K1 O2 2.806(3) . ?
K1 O3 2.882(3) 2_666 ?
K1 O3 2.882(3) 1_556 ?
K1 O4 3.292(3) 2_666 ?
K1 O4 3.292(3) 1_556 ?
K1 O5 2.788(3) 1_556 ?
K1 O5 2.788(3) 2_666 ?
K2 C2 3.310(3) . ?
K2 C2 3.408(3) 4_556 ?
K2 O2 3.038(3) 3_547 ?
K2 O3 3.013(3) 3_546 ?
K2 O4 3.073(3) . ?
K2 O4 2.880(3) 4_456 ?
K2 O5 3.229(3) 4_556 ?
K2 O6 2.914(3) . ?
K2 O6 3.070(3) 4_556 ?
K2 O7 3.280(5) 4_456 ?
K2 O7 3.246(4) 1_556 ?
K2 O7 3.103(4) . ?
K2 H7B 3.01(5) . ?
K3 C1 3.093(3) 3_546 ?
K3 C1 3.161(3) 4_556 ?
K3 C2 3.142(4) 4 ?
K3 O1 2.804(3) 3_646 ?
K3 O2 2.888(3) 4_556 ?
K3 O2 2.830(3) 3_546 ?
K3 O3 3.126(3) 4_556 ?
K3 O3 2.899(3) 3_546 ?
K3 O5 2.865(3) 4 ?
K3 O5 2.737(3) 4_556 ?
K3 O6 2.875(3) 4 ?
K3 O7 2.720(3) . ?
K3 H7A 2.89(4) . ?
Na1 O2 2.466(3) 2_564 ?
Na1 O2 2.466(3) 1_554 ?
Na1 O3 2.424(3) 2_565 ?
Na1 O3 2.424(3) . ?
Na1 O5 2.296(2) 2_565 ?
Na1 O5 2.296(2) . ?
C1 O1 1.332(4) . ?
C1 O2 1.261(4) . ?
C1 O3 1.256(4) . ?
C2 O4 1.293(5) . ?
C2 O5 1.268(4) . ?
C2 O6 1.274(4) . ?
O1 H1 0.944(13) . ?
O7 H7A 0.857(13) . ?
O7 H7B 0.849(13) . ?

loop_
_geom_hbond_atom_site_label_D
_geom_hbond_atom_site_label_H
_geom_hbond_atom_site_label_A
_geom_hbond_distance_DH
_geom_hbond_distance_HA
_geom_hbond_distance_DA
_geom_hbond_angle_DHA
_geom_hbond_site_symmetry_A
_geom_hbond_publ_flag
O1 H1 O4 0.944(13) 1.575(16) 2.513(4) 172(5) 2_665 yes
O7 H7A O6 0.857(13) 2.09(3) 2.786(4) 138(4) 4 yes
O7 H7B O6 0.849(13) 1.86(2) 2.661(4) 157(5) . yes

loop_
_geom_torsion_atom_site_label_1
_geom_torsion_atom_site_label_2
_geom_torsion_atom_site_label_3
_geom_torsion_atom_site_label_4
_geom_torsion
_geom_torsion_site_symmetry_1
_geom_torsion_site_symmetry_2
_geom_torsion_site_symmetry_3
_geom_torsion_site_symmetry_4
_geom_torsion_publ_flag
Rb1 C1 O1 Rb2 171.34(8) 1_554 . . 3_557 ?
Rb1 C1 O1 K1 -112.80(8) 1_554 . . . ?
Rb1 C1 O1 K3 -52.2(5) 1_554 . . 3_656 ?
Rb1 C1 O2 Rb2 165.1(3) 1_554 . . 3_557 ?
Rb1 C1 O2 K1 69.6(4) 1_554 . . . ?
Rb1 C1 O2 K3 -111.0(3) 1_554 . . 3_556 ?
Rb1 C1 O2 K3 -19.6(4) 1_554 . . 4_456 ?
Rb1 C1 O2 Na1 -64.2(11) 1_554 . . 1_556 ?
Rb1 C1 O3 Rb2 -98.97(19) 1_554 . . 3_556 ?
Rb1 C1 O3 K3 85.19(12) 1_554 . . 4_456 ?
Rb1 C1 O3 K3 171.25(16) 1_554 . . 3_556 ?
Rb1 C1 O3 Na1 109.7(6) 1_554 . . . ?
Rb1 C2 O4 Rb2 -74.86(19) 1_554 . . 4_556 ?
Rb1 C2 O4 K2 -173.15(9) 1_554 . . . ?
Rb1 C2 O4 K3 83.02(6) 1_554 . . 4_456 ?
Rb1 C2 O5 Rb2 170.07(13) 1_554 . . 4_456 ?
Rb1 C2 O5 K3 89.98(11) 1_554 . . 4_455 ?
Rb1 C2 O5 K3 -100.58(14) 1_554 . . 4_456 ?
Rb1 C2 O5 Na1 136.1(15) 1_554 . . . ?
Rb1 C2 O6 Rb2 -118.0(3) 1_554 . . 4_456 ?
Rb1 C2 O6 K2 144.6(2) 1_554 . . . ?
Rb1 C2 O6 K3 -35.3(3) 1_554 . . 4_455 ?
Rb2 C1 O1 Rb1 -171.34(8) 3_557 . . 1_554 ?
Rb2 C1 O1 Rb1 -71.19(5) 3_556 . . 1_554 ?
Rb2 C1 O1 Rb2 100.16(6) 3_556 . . 3_557 ?
Rb2 C1 O1 K1 75.85(6) 3_557 . . . ?
Rb2 C1 O1 K1 176.01(9) 3_556 . . . ?
Rb2 C1 O1 K3 -123.4(5) 3_556 . . 3_656 ?
Rb2 C1 O1 K3 136.4(5) 3_557 . . 3_656 ?
Rb2 C1 O2 Rb2 -61.3(3) 3_556 . . 3_557 ?
Rb2 C1 O2 K1 -156.9(2) 3_556 . . . ?
Rb2 C1 O2 K1 -95.53(15) 3_557 . . . ?
Rb2 C1 O2 K3 175.29(15) 3_557 . . 4_456 ?
Rb2 C1 O2 K3 83.82(10) 3_557 . . 3_556 ?
Rb2 C1 O2 K3 114.0(3) 3_556 . . 4_456 ?
Rb2 C1 O2 K3 22.5(3) 3_556 . . 3_556 ?
Rb2 C1 O2 Na1 69.3(11) 3_556 . . 1_556 ?
Rb2 C1 O2 Na1 130.7(10) 3_557 . . 1_556 ?
Rb2 C1 O3 Rb1 98.97(19) 3_556 . . 1_554 ?
Rb2 C1 O3 Rb1 152.88(19) 3_557 . . 1_554 ?
Rb2 C1 O3 Rb2 53.9(4) 3_557 . . 3_556 ?
Rb2 C1 O3 K3 -35.9(3) 3_557 . . 3_556 ?
Rb2 C1 O3 K3 -89.78(16) 3_556 . . 3_556 ?
Rb2 C1 O3 K3 -175.84(16) 3_556 . . 4_456 ?
Rb2 C1 O3 K3 -121.9(3) 3_557 . . 4_456 ?
Rb2 C1 O3 Na1 -151.3(7) 3_556 . . . ?
Rb2 C1 O3 Na1 -97.4(6) 3_557 . . . ?
Rb2 C2 O4 Rb1 -139.0(3) 4_456 . . 1_554 ?
Rb2 C2 O4 Rb2 146.1(2) 4_456 . . 4_556 ?
Rb2 C2 O4 K2 47.8(3) 4_456 . . . ?
Rb2 C2 O4 K3 -56.0(3) 4_456 . . 4_456 ?
Rb2 C2 O5 Rb1 -170.07(13) 4_456 . . 1_554 ?
Rb2 C2 O5 K3 89.35(10) 4_456 . . 4_456 ?
Rb2 C2 O5 K3 -80.09(7) 4_456 . . 4_455 ?
Rb2 C2 O5 Na1 -34.0(14) 4_456 . . . ?
Rb2 C2 O6 K2 -97.39(11) 4_456 . . . ?
Rb2 C2 O6 K3 82.73(8) 4_456 . . 4_455 ?
K1 C1 O1 Rb1 112.80(8) . . . 1_554 ?
K1 C1 O1 Rb2 -75.85(6) . . . 3_557 ?
K1 C1 O1 K3 60.6(5) . . . 3_656 ?
K1 C1 O2 Rb2 95.53(15) . . . 3_557 ?
K1 C1 O2 K3 179.35(16) . . . 3_556 ?
K1 C1 O2 K3 -89.18(12) . . . 4_456 ?
K1 C1 O2 Na1 -133.8(10) . . . 1_556 ?
K1 C1 O3 Rb1 -59.6(5) . . . 1_554 ?
K1 C1 O3 Rb2 -158.6(3) . . . 3_556 ?
K1 C1 O3 K3 25.6(4) . . . 4_456 ?
K1 C1 O3 K3 111.6(4) . . . 3_556 ?
K1 C1 O3 Na1 50.1(9) . . . . ?
K2 C2 O4 Rb1 173.15(9) . . . 1_554 ?
K2 C2 O4 Rb2 98.30(19) . . . 4_556 ?
K2 C2 O4 K3 -103.83(8) . . . 4_456 ?
K2 C2 O5 Rb1 148.3(4) . . . 1_554 ?
K2 C2 O5 Rb2 -41.6(4) . . . 4_456 ?
K2 C2 O5 K3 47.8(5) . . . 4_456 ?
K2 C2 O5 K3 -121.7(4) . . . 4_455 ?
K2 C2 O5 Na1 -75.6(16) . . . . ?
K2 C2 O6 Rb2 97.39(11) . . . 4_456 ?
K2 C2 O6 K3 -179.88(13) . . . 4_455 ?
K3 C1 O1 Rb1 -130.5(4) 3_556 . . 1_554 ?
K3 C1 O1 Rb1 62.9(3) 4_456 . . 1_554 ?
K3 C1 O1 Rb2 -125.7(3) 4_456 . . 3_557 ?
K3 C1 O1 Rb2 40.8(4) 3_556 . . 3_557 ?
K3 C1 O1 K1 116.7(4) 3_556 . . . ?
K3 C1 O1 K1 -49.9(3) 4_456 . . . ?
K3 C1 O1 K3 10.7(8) 4_456 . . 3_656 ?
K3 C1 O1 K3 177.2(2) 3_556 . . 3_656 ?
K3 C1 O2 Rb2 -175.29(15) 4_456 . . 3_557 ?
K3 C1 O2 Rb2 -83.82(10) 3_556 . . 3_557 ?
K3 C1 O2 K1 89.18(12) 4_456 . . . ?
K3 C1 O2 K1 -179.35(16) 3_556 . . . ?
K3 C1 O2 K3 91.47(8) 3_556 . . 4_456 ?
K3 C1 O2 K3 -91.47(8) 4_456 . . 3_556 ?
K3 C1 O2 Na1 46.8(9) 3_556 . . 1_556 ?
K3 C1 O2 Na1 -44.6(9) 4_456 . . 1_556 ?
K3 C1 O3 Rb1 -85.19(12) 4_456 . . 1_554 ?
K3 C1 O3 Rb1 -171.25(16) 3_556 . . 1_554 ?
K3 C1 O3 Rb2 175.84(16) 4_456 . . 3_556 ?
K3 C1 O3 Rb2 89.78(16) 3_556 . . 3_556 ?
K3 C1 O3 K3 86.06(7) 4_456 . . 3_556 ?
K3 C1 O3 K3 -86.06(7) 3_556 . . 4_456 ?
K3 C1 O3 Na1 24.6(6) 4_456 . . . ?
K3 C1 O3 Na1 -61.5(5) 3_556 . . . ?
K3 C2 O4 Rb1 -83.02(6) 4_456 . . 1_554 ?
K3 C2 O4 Rb1 48.5(4) 4_455 . . 1_554 ?
K3 C2 O4 Rb2 -26.4(5) 4_455 . . 4_556 ?
K3 C2 O4 Rb2 -157.9(2) 4_456 . . 4_556 ?
K3 C2 O4 K2 -124.7(4) 4_455 . . . ?
K3 C2 O4 K2 103.83(8) 4_456 . . . ?
K3 C2 O4 K3 131.5(4) 4_455 . . 4_456 ?
K3 C2 O5 Rb1 -89.98(11) 4_455 . . 1_554 ?
K3 C2 O5 Rb1 100.58(14) 4_456 . . 1_554 ?
K3 C2 O5 Rb2 -89.35(10) 4_456 . . 4_456 ?
K3 C2 O5 Rb2 80.09(7) 4_455 . . 4_456 ?
K3 C2 O5 K3 -169.44(15) 4_456 . . 4_455 ?
K3 C2 O5 K3 169.44(15) 4_455 . . 4_456 ?
K3 C2 O5 Na1 -123.4(15) 4_456 . . . ?
K3 C2 O5 Na1 46.1(14) 4_455 . . . ?
K3 C2 O6 Rb2 30.8(3) 4_456 . . 4_456 ?
K3 C2 O6 Rb2 -82.73(8) 4_455 . . 4_456 ?
K3 C2 O6 K2 179.88(13) 4_455 . . . ?
K3 C2 O6 K2 -66.6(3) 4_456 . . . ?
K3 C2 O6 K3 113.5(3) 4_456 . . 4_455 ?
O1 C1 O2 Rb2 56.7(4) . . . 3_557 ?
O1 C1 O2 K1 -38.8(4) . . . . ?
O1 C1 O2 K3 140.6(3) . . . 3_556 ?
O1 C1 O2 K3 -128.0(3) . . . 4_456 ?
O1 C1 O2 Na1 -172.6(8) . . . 1_556 ?
O1 C1 O3 Rb1 47.2(4) . . . 1_554 ?
O1 C1 O3 Rb2 -51.8(4) . . . 3_556 ?
O1 C1 O3 K3 -141.6(3) . . . 3_556 ?
O1 C1 O3 K3 132.4(4) . . . 4_456 ?
O1 C1 O3 Na1 156.9(4) . . . . ?
O2 C1 O1 Rb1 144.0(3) . . . 1_554 ?
O2 C1 O1 Rb2 -44.7(3) . . . 3_557 ?
O2 C1 O1 K1 31.2(3) . . . . ?
O2 C1 O1 K3 91.7(6) . . . 3_656 ?
O2 C1 O3 Rb1 -133.1(3) . . . 1_554 ?
O2 C1 O3 Rb2 127.9(3) . . . 3_556 ?
O2 C1 O3 K3 -47.9(3) . . . 4_456 ?
O2 C1 O3 K3 38.1(4) . . . 3_556 ?
O2 C1 O3 Na1 -23.4(8) . . . . ?
O3 C1 O1 Rb1 -36.3(3) . . . 1_554 ?
O3 C1 O1 Rb2 135.1(3) . . . 3_557 ?
O3 C1 O1 K1 -149.1(3) . . . . ?
O3 C1 O1 K3 -88.5(6) . . . 3_656 ?
O3 C1 O2 Rb2 -123.0(3) . . . 3_557 ?
O3 C1 O2 K1 141.5(3) . . . . ?
O3 C1 O2 K3 -39.2(4) . . . 3_556 ?
O3 C1 O2 K3 52.3(4) . . . 4_456 ?
O3 C1 O2 Na1 7.7(12) . . . 1_556 ?
O4 C2 O5 Rb1 52.0(4) . . . 1_554 ?
O4 C2 O5 Rb2 -137.9(3) . . . 4_456 ?
O4 C2 O5 K3 142.0(3) . . . 4_455 ?
O4 C2 O5 K3 -48.5(4) . . . 4_456 ?
O4 C2 O5 Na1 -171.9(12) . . . . ?
O4 C2 O6 Rb2 135.1(3) . . . 4_456 ?
O4 C2 O6 K2 37.7(3) . . . . ?
O4 C2 O6 K3 -142.2(3) . . . 4_455 ?
O5 C2 O4 Rb1 -42.3(3) . . . 1_554 ?
O5 C2 O4 Rb2 -117.2(3) . . . 4_556 ?
O5 C2 O4 K2 144.5(3) . . . . ?
O5 C2 O4 K3 40.7(3) . . . 4_456 ?
O5 C2 O6 Rb2 -44.6(3) . . . 4_456 ?
O5 C2 O6 K2 -142.0(3) . . . . ?
O5 C2 O6 K3 38.1(3) . . . 4_455 ?
O6 C2 O4 Rb1 137.9(3) . . . 1_554 ?
O6 C2 O4 Rb2 63.1(4) . . . 4_556 ?
O6 C2 O4 K2 -35.2(3) . . . . ?
O6 C2 O4 K3 -139.0(3) . . . 4_456 ?
O6 C2 O5 Rb1 -128.3(3) . . . 1_554 ?
O6 C2 O5 Rb2 41.8(3) . . . 4_456 ?
O6 C2 O5 K3 -38.3(3) . . . 4_455 ?
O6 C2 O5 K3 131.2(3) . . . 4_456 ?
O6 C2 O5 Na1 7.8(17) . . . . ?

loop_
_twin_individual_id
_twin_individual_mass_fraction_refined
1 0.880(13)
2 0.120(13)
